data_4320408
loop_
_publ_author_name
'Shan-Ming Kuang'
'Phillip E. Fanwick'
'Richard A. Walton'

_publ_contact_author_address
;    Department of Chemistry
      Purdue University
      W. Lafayette
      IN 47907
      USA
;
_publ_contact_author_email fanwick@.xray.chem.purdue.edu
_publ_contact_author_fax 1(765)4940239
_publ_contact_author_name 'Phillip E. Fanwick'
_publ_contact_author_phone 1(765)4944572
_publ_section_title
;
 Mixed-Metal Assemblies Containing Multiply Bonded Dirhenium Species
 Linked through Thiocyanate- and Cyanide-Containing Bridging Units
;
_journal_name_full 'Inorganic Chemistry'
_journal_page_first 5682
_journal_page_last 5690
_journal_paper_doi 10.1021/ic010442r
_journal_volume 40
_journal_year 2001
_chemical_formula_sum 'C63 H53 Cl3 N4 P4 Re2'
_chemical_formula_weight 1468.72
_chemical_name_systematic
;
  ?
;
_space_group_IT_number 33
_symmetry_cell_setting orthorhombic
_symmetry_space_group_name_Hall 'P 2c -2n'
_symmetry_space_group_name_H-M 'P n a 21'
_atom_sites_solution_hydrogens geom
_atom_sites_solution_primary direct
_atom_sites_solution_secondary difmap
_audit_creation_method SHELXL
_cell_angle_alpha 90.00
_cell_angle_beta 90.00
_cell_angle_gamma 90.00
_cell_formula_units_Z 4
_cell_length_a 22.795(5)
_cell_length_b 15.442(3)
_cell_length_c 18.095(4)
_cell_measurement_temperature 293(2)
_cell_volume 6369(2)
_computing_structure_refinement 'SHELXL-93 (Sheldrick, 1993)'
_computing_structure_solution 'SHELXS-86 (Sheldrick, 1990)'
_diffrn_ambient_temperature 293(2)
_diffrn_radiation_monochromator graphite
_diffrn_radiation_source 'fine-focus sealed tube'
_diffrn_radiation_type MoK\a
_diffrn_radiation_wavelength 0.71073
_diffrn_reflns_av_R_equivalents 0.0911
_diffrn_reflns_av_sigmaI/netI 0.1260
_diffrn_reflns_limit_h_max 30
_diffrn_reflns_limit_h_min -28
_diffrn_reflns_limit_k_max 20
_diffrn_reflns_limit_k_min -17
_diffrn_reflns_limit_l_max 23
_diffrn_reflns_limit_l_min -23
_diffrn_reflns_number 42144
_diffrn_reflns_theta_max 28.02
_diffrn_reflns_theta_min 1.59
_exptl_absorpt_coefficient_mu 4.064
_exptl_crystal_density_diffrn 1.532
_exptl_crystal_F_000 2880
_refine_diff_density_max 3.859
_refine_diff_density_min -1.537
_refine_diff_density_rms 0.228
_refine_ls_abs_structure_details 'Flack H D (1983), Acta Cryst. A39, 876-881'
_refine_ls_abs_structure_Flack 0.03(2)
_refine_ls_extinction_method none
_refine_ls_goodness_of_fit_all 1.031
_refine_ls_goodness_of_fit_obs 1.048
_refine_ls_matrix_type full
_refine_ls_number_parameters 635
_refine_ls_number_reflns 15177
_refine_ls_number_restraints 1
_refine_ls_restrained_S_all 1.035
_refine_ls_restrained_S_obs 1.048
_refine_ls_R_factor_all 0.1430
_refine_ls_R_factor_obs 0.0678
_refine_ls_shift/esd_max 8.119
_refine_ls_shift/esd_mean 0.803
_refine_ls_structure_factor_coef Fsqd
_refine_ls_weighting_details 'w=1/[\s^2^(Fo^2^)+(0.1191P)^2^+14.9491P] where P=(Fo^2^+2Fc^2^)/3'
_refine_ls_weighting_scheme calc
_refine_ls_wR_factor_all 0.2386
_refine_ls_wR_factor_obs 0.1806
_reflns_number_observed 8554
_reflns_number_total 15187
_reflns_observed_criterion >2sigma(I)
_cod_data_source_file ic010442r_6.cif
_cod_data_source_block ksm31
_cod_depositor_comments
;
The following automatic conversions were performed:

'_refine_ls_weighting_scheme' value 'calc
w=1/[\s^2^(Fo^2^)+(0.1191P)^2^+14.9491P] where P=(Fo^2^+2Fc^2^)/3'
was changed to 'calc'. New tag '_refine_ls_weighting_details' was
created. The value of the new tag was set to
'w=1/[\s^2^(Fo^2^)+(0.1191P)^2^+14.9491P] where P=(Fo^2^+2Fc^2^)/3'.

Automatic conversion script
Id: cif_fix_values 3143 2015-03-26 13:38:13Z robertas 
;
_cod_original_cell_volume 6369.4(23)
_cod_database_code 4320408

loop_
_symmetry_equiv_pos_as_xyz
'x, y, z'
'-x, -y, z+1/2'
'x+1/2, -y+1/2, z'
'-x+1/2, y+1/2, z+1/2'

loop_
_atom_site_aniso_label
_atom_site_aniso_U_11
_atom_site_aniso_U_22
_atom_site_aniso_U_33
_atom_site_aniso_U_23
_atom_site_aniso_U_13
_atom_site_aniso_U_12
Re1 0.0467(4) 0.0274(3) 0.0395(4) 0.0057(4) -0.0027(4) 0.0016(3)
Re2 0.0469(4) 0.0307(3) 0.0362(3) 0.0032(3) -0.0025(4) 0.0002(4)
Cl1 0.075(4) 0.052(3) 0.061(4) 0.009(3) -0.020(3) 0.006(3)
Cl2 0.094(4) 0.038(3) 0.056(3) -0.008(2) -0.002(3) -0.007(3)
Cl3 0.055(3) 0.034(2) 0.062(3) 0.014(2) 0.002(3) 0.006(2)
P1 0.047(3) 0.064(5) 0.043(3) 0.012(3) -0.001(2) -0.003(3)
P2 0.048(3) 0.036(2) 0.049(4) 0.002(2) -0.004(2) -0.003(2)
P3 0.052(3) 0.033(2) 0.053(3) 0.000(3) 0.002(3) 0.008(2)
P4 0.052(3) 0.037(3) 0.039(3) 0.002(2) 0.004(2) 0.003(2)
N1 0.066(9) 0.029(7) 0.057(10) 0.012(7) 0.004(8) -0.005(6)
N2 0.239(40) 0.057(14) 0.139(21) 0.009(13) -0.117(26) 0.014(19)
N3 0.150(21) 0.080(17) 0.136(20) 0.029(15) -0.009(17) -0.038(16)
C1 0.082(13) 0.049(12) 0.073(14) -0.003(9) 0.007(10) -0.003(10)
C2 0.099(19) 0.039(15) 0.080(19) 0.011(12) 0.006(14) 0.008(13)
C3 0.117(19) 0.033(11) 0.071(14) -0.007(10) -0.016(14) 0.000(11)
C4 0.348(39) 0.430(48) 2.000(213) 0.991(100) -0.837(87) -0.385(41)
C1B 0.037(10) 0.059(13) 0.065(13) 0.013(10) 0.013(9) 0.014(10)
C2B 0.065(13) 0.031(10) 0.053(11) -0.002(8) -0.005(10) 0.010(9)
N20 0.046(9) 0.031(9) 0.064(13) -0.001(7) -0.010(8) 0.005(7)
C20 0.052(11) 0.061(13) 0.046(11) 0.002(12) -0.003(12) 0.007(9)
C21 0.097(17) 0.035(10) 0.070(14) -0.014(10) 0.006(13) -0.026(11)
C22 0.076(14) 0.023(9) 0.100(18) -0.009(9) -0.007(12) 0.018(9)
C23 0.103(20) 0.042(15) 0.112(23) -0.014(15) -0.008(18) 0.005(14)
C24 0.103(22) 0.031(14) 0.133(24) -0.032(14) -0.030(18) 0.004(13)
C25 0.121(42) 0.067(19) 0.104(22) -0.010(16) 0.000(25) -0.043(24)
C26 0.057(12) 0.044(11) 0.082(16) -0.003(11) -0.001(12) -0.007(9)
C27 0.119(28) 0.086(20) 0.088(20) 0.016(15) 0.021(19) -0.015(19)
C28 0.136(23) 0.064(16) 0.087(19) -0.044(13) -0.031(17) 0.027(16)
C111 0.081(18) 0.082(19) 0.052(15) 0.026(13) 0.000(13) -0.025(15)
C112 0.177(37) 0.137(29) 0.068(20) 0.068(19) -0.072(23) -0.108(28)
C114 0.853(140) 0.851(171) 0.004(19) -0.047(44) 0.060(42) -0.833(149)
C121 0.068(13) 0.062(13) 0.030(11) -0.013(10) 0.008(10) -0.007(10)
C122 0.149(27) 0.093(27) 0.082(19) -0.019(18) -0.024(18) 0.042(22)
C123 0.196(36) 0.155(38) 0.161(40) -0.099(34) -0.106(30) 0.054(32)
C124 0.220(105) 0.171(80) 0.081(26) -0.061(41) -0.046(44) -0.061(83)
C125 0.179(57) 0.040(16) 0.188(41) 0.006(20) 0.100(43) 0.024(25)
C126 0.063(16) 0.071(18) 0.095(27) -0.002(17) -0.016(16) 0.004(13)
C211 0.068(12) 0.044(10) 0.036(11) 0.000(8) -0.024(10) 0.004(9)
C212 0.047(13) 0.068(15) 0.163(29) 0.002(16) 0.014(15) 0.018(11)
C213 0.040(16) 0.129(28) 0.325(60) 0.085(33) 0.021(25) 0.061(17)
C214 0.250(48) 0.137(32) 0.086(26) -0.014(23) -0.116(30) -0.012(31)
C215 0.044(13) 0.021(12) 0.330(52) -0.017(20) -0.030(22) 0.002(10)
C216 0.064(17) 0.102(24) 0.092(18) 0.027(14) -0.020(14) -0.017(15)
C221 0.056(11) 0.083(19) 0.044(20) 0.033(17) -0.013(13) 0.003(11)
C226 0.073(21) 0.185(40) 0.183(38) -0.073(32) 0.063(22) -0.008(23)
C311 0.067(13) 0.038(10) 0.063(16) 0.019(11) 0.002(13) 0.015(9)
C312 0.100(21) 0.056(15) 0.117(25) 0.020(18) -0.034(20) 0.013(14)
C313 0.078(15) 0.087(17) 0.142(28) 0.009(20) -0.025(18) 0.053(13)
C314 0.104(19) 0.074(16) 0.096(34) -0.009(19) -0.049(20) 0.060(14)
C315 0.183(34) 0.095(27) 0.170(62) -0.106(34) -0.061(37) 0.051(24)
C316 0.105(20) 0.074(15) 0.088(18) -0.035(13) -0.047(15) 0.045(14)
C321 0.080(13) 0.038(10) 0.044(12) -0.002(10) 0.007(12) 0.013(9)
C322 0.078(18) 0.078(21) 0.115(29) -0.067(23) 0.017(20) -0.008(15)
C323 0.055(18) 0.145(28) 0.132(29) -0.001(24) 0.014(21) -0.024(18)
C324 0.060(21) 0.087(23) 0.125(23) -0.011(19) -0.010(21) -0.033(17)
C325 0.085(19) 0.066(18) 0.128(20) 0.032(16) 0.021(17) -0.002(15)
C326 0.065(15) 0.035(10) 0.133(21) 0.010(14) -0.007(17) 0.010(10)
C411 0.052(11) 0.048(11) 0.045(11) 0.004(8) 0.000(9) 0.012(9)
C412 0.075(18) 0.114(20) 0.031(13) 0.001(12) -0.013(12) 0.004(16)
C416 0.140(27) 0.069(15) 0.036(11) -0.028(10) -0.017(14) 0.053(17)
C421 0.069(15) 0.037(12) 0.067(15) 0.012(10) 0.021(12) 0.020(10)
C422 0.115(20) 0.054(15) 0.086(15) -0.021(12) 0.066(15) -0.022(14)
C423 0.107(24) 0.079(21) 0.184(32) 0.060(23) 0.102(24) 0.007(18)
C424 0.173(44) 0.062(18) 0.072(18) -0.019(13) 0.014(23) 0.031(24)
C425 0.134(20) 0.040(14) 0.116(24) -0.005(14) 0.083(19) -0.023(13)
C426 0.078(15) 0.049(11) 0.075(15) -0.013(10) 0.045(13) -0.004(10)

loop_
_atom_site_label
_atom_site_type_symbol
_atom_site_fract_x
_atom_site_fract_y
_atom_site_fract_z
_atom_site_U_iso_or_equiv
_atom_site_thermal_displace_type
_atom_site_occupancy
_atom_site_calc_flag
_atom_site_refinement_flags
_atom_site_disorder_group
Re1 Re 0.12388(3) 0.51505(4) 0.14637(4) 0.0379(2) Uani 1 d . .
Re2 Re 0.19184(3) 0.49875(6) 0.23745(5) 0.0379(2) Uani 1 d . .
Cl1 Cl 0.0457(3) 0.5291(4) 0.0468(4) 0.063(2) Uani 1 d . .
Cl2 Cl 0.1983(3) 0.6318(3) 0.3008(3) 0.0627(15) Uani 1 d . .
Cl3 Cl 0.2318(2) 0.3575(3) 0.2319(3) 0.0504(11) Uani 1 d . .
P1 P 0.1918(3) 0.4893(5) 0.0411(3) 0.051(2) Uani 1 d . .
P2 P 0.2768(2) 0.5357(3) 0.1619(3) 0.0443(13) Uani 1 d . .
P3 P 0.0430(2) 0.5529(3) 0.2319(4) 0.0463(12) Uani 1 d . .
P4 P 0.1262(2) 0.4651(3) 0.3388(3) 0.0428(11) Uani 1 d . .
N1 N 0.1368(6) 0.6487(9) 0.1367(9) 0.051(4) Uani 1 d . .
N2 N 0.0859(17) 0.8713(15) 0.0051(16) 0.145(15) Uani 1 d . .
N3 N 0.1912(11) 0.9181(16) 0.1982(15) 0.122(9) Uani 1 d . .
C1 C 0.1380(9) 0.7217(14) 0.1290(11) 0.068(5) Uani 1 d . .
C2 C 0.1378(12) 0.8117(16) 0.1172(15) 0.073(8) Uani 1 d . .
C3 C 0.1107(11) 0.8452(13) 0.0517(13) 0.074(6) Uani 1 d . .
C4 C 0.1705(16) 0.8740(28) 0.1624(50) 0.926(96) Uani 1 d . .
C1B C 0.2658(8) 0.4676(14) 0.0793(11) 0.054(5) Uani 1 d . .
H1BA H 0.2949(8) 0.4821(14) 0.0430(11) 0.080 Uiso 1 d R .
H1BB H 0.2699(8) 0.4075(14) 0.0918(11) 0.080 Uiso 1 d R .
C2B C 0.0662(9) 0.5473(12) 0.3301(11) 0.050(5) Uani 1 d . .
H2BA H 0.0335(9) 0.5298(12) 0.3600(11) 0.080 Uiso 1 d R .
H2BB H 0.0794(9) 0.6029(12) 0.3468(11) 0.080 Uiso 1 d R .
N20 N 0.0928(6) 0.3147(10) 0.1275(10) 0.047(4) Uani 1 d . .
C20 C 0.1042(8) 0.3864(14) 0.1413(13) 0.053(5) Uani 1 d . .
C21 C 0.0778(11) 0.2358(13) 0.1032(12) 0.067(6) Uani 1 d . .
C22 C 0.1086(10) 0.1609(12) 0.1190(14) 0.066(7) Uani 1 d . .
C23 C 0.0878(12) 0.0829(17) 0.0891(17) 0.086(8) Uani 1 d . .
H23A H 0.1073(12) 0.0300(17) 0.1022(17) 0.080 Uiso 1 d R .
C24 C 0.0387(12) 0.0811(16) 0.0380(16) 0.089(9) Uani 1 d . .
H24A H 0.0297(12) 0.0277(16) 0.0132(16) 0.080 Uiso 1 d R .
C25 C 0.0096(21) 0.1514(19) 0.0213(18) 0.097(14) Uani 1 d . .
H25A H -0.0290(21) 0.1418(19) 0.0411(18) 0.080 Uiso 1 d R .
C26 C 0.0280(9) 0.2341(14) 0.0534(14) 0.061(5) Uani 1 d . .
C27 C -0.0030(16) 0.3111(18) 0.0269(17) 0.098(10) Uani 1 d . .
H27A H 0.0139(16) 0.3619(18) 0.0489(17) 0.080 Uiso 1 d R .
H27B H 0.0010(16) 0.3141(18) -0.0258(17) 0.080 Uiso 1 d R .
H27C H -0.0439(16) 0.3079(18) 0.0396(17) 0.080 Uiso 1 d R .
C28 C 0.1632(13) 0.1653(16) 0.1654(13) 0.096(10) Uani 1 d . .
H28A H 0.1700(13) 0.2235(16) 0.1819(13) 0.080 Uiso 1 d R .
H28B H 0.1584(13) 0.1280(16) 0.2075(13) 0.080 Uiso 1 d R .
H28C H 0.1960(13) 0.1460(16) 0.1365(13) 0.080 Uiso 1 d R .
C111 C 0.1996(12) 0.5704(19) -0.0309(13) 0.072(7) Uani 1 d . .
C112 C 0.1657(18) 0.6453(24) -0.0354(17) 0.127(16) Uani 1 d . .
H11A H 0.1362(18) 0.6543(24) 0.0016(17) 0.080 Uiso 1 d R .
C113 C 0.1791(16) 0.7104(28) -0.0873(22) 0.131(12) Uiso 1 d . .
H11B H 0.1570(16) 0.7634(28) -0.0866(22) 0.080 Uiso 1 d R .
C114 C 0.2168(34) 0.6961(55) -0.1291(19) 0.569(95) Uani 1 d . .
H11C H 0.2243(34) 0.7400(55) -0.1654(19) 0.080 Uiso 1 d R .
C115 C 0.2421(35) 0.6199(48) -0.1454(47) 0.267(38) Uiso 1 d . .
H11D H 0.2717(35) 0.6109(48) -0.1824(47) 0.080 Uiso 1 d R .
C116 C 0.2462(30) 0.5487(55) -0.0867(39) 0.200(31) Uiso 1 d . .
H11E H 0.2683(30) 0.4958(55) -0.0874(39) 0.080 Uiso 1 d R .
C121 C 0.1789(9) 0.3934(14) -0.0146(11) 0.053(5) Uani 1 d . .
C122 C 0.1461(14) 0.3984(23) -0.0787(16) 0.108(11) Uani 1 d . .
H12A H 0.1318(14) 0.4551(23) -0.0906(16) 0.080 Uiso 1 d R .
C123 C 0.1348(20) 0.3316(29) -0.1220(25) 0.171(21) Uani 1 d . .
H12B H 0.1125(20) 0.3406(29) -0.1664(25) 0.080 Uiso 1 d R .
C124 C 0.1506(31) 0.2605(43) -0.1078(24) 0.157(49) Uani 1 d . .
H12C H 0.1427(31) 0.2127(43) -0.1402(24) 0.080 Uiso 1 d R .
C125 C 0.1966(22) 0.2418(20) -0.0431(26) 0.136(23) Uani 1 d . .
H12D H 0.2109(22) 0.1850(20) -0.0311(26) 0.080 Uiso 1 d R .
C126 C 0.2009(11) 0.3139(18) 0.0099(19) 0.076(9) Uani 1 d . .
H12E H 0.2232(11) 0.3049(18) 0.0543(19) 0.080 Uiso 1 d R .
C211 C 0.3424(10) 0.4943(11) 0.2052(10) 0.049(5) Uani 1 d . .
C212 C 0.3890(10) 0.4508(17) 0.1646(17) 0.093(9) Uani 1 d . .
H21A H 0.4030(10) 0.4918(17) 0.1288(17) 0.080 Uiso 1 d R .
C213 C 0.4378(12) 0.4284(23) 0.2113(30) 0.165(20) Uani 1 d . .
H21C H 0.4689(12) 0.3998(23) 0.1853(30) 0.080 Uiso 1 d R .
C214 C 0.4376(22) 0.4368(26) 0.2831(20) 0.157(18) Uani 1 d . .
H21D H 0.4745(22) 0.4180(26) 0.3029(20) 0.080 Uiso 1 d R .
C215 C 0.3991(10) 0.4740(15) 0.3416(27) 0.131(16) Uani 1 d . .
H21F H 0.3833(10) 0.4296(15) 0.3729(27) 0.080 Uiso 1 d R .
C216 C 0.3494(13) 0.5054(19) 0.2782(16) 0.086(9) Uani 1 d . .
H21G H 0.3215(13) 0.5448(19) 0.2995(16) 0.080 Uiso 1 d R .
C221 C 0.2976(9) 0.6431(18) 0.1329(16) 0.061(8) Uani 1 d . .
C222 C 0.3254(16) 0.6481(30) 0.0613(24) 0.128(13) Uiso 1 d . .
H22A H 0.3271(16) 0.5963(30) 0.0320(24) 0.080 Uiso 1 d R .
C223 C 0.3450(27) 0.7648(44) 0.0561(42) 0.251(29) Uiso 1 d . .
H22B H 0.3629(27) 0.7660(44) 0.0081(42) 0.080 Uiso 1 d R .
C224 C 0.3382(13) 0.8121(23) 0.0854(18) 0.104(9) Uiso 1 d . .
H22C H 0.3544(13) 0.8651(23) 0.0667(18) 0.080 Uiso 1 d R .
C225 C 0.3116(15) 0.8027(25) 0.1541(25) 0.106(11) Uiso 1 d . .
H22D H 0.3100(15) 0.8544(25) 0.1834(25) 0.080 Uiso 1 d R .
C226 C 0.2999(14) 0.7068(28) 0.1838(22) 0.147(17) Uani 1 d . .
H22E H 0.2820(14) 0.7056(28) 0.2318(22) 0.080 Uiso 1 d R .
C311 C 0.0151(9) 0.6641(12) 0.2259(15) 0.056(6) Uani 1 d . .
C312 C -0.0054(12) 0.6971(16) 0.1587(20) 0.091(10) Uani 1 d . .
H31A H -0.0028(12) 0.6644(16) 0.1137(20) 0.080 Uiso 1 d R .
C313 C -0.0224(10) 0.7800(18) 0.1569(20) 0.102(9) Uani 1 d . .
H31B H -0.0371(10) 0.8011(18) 0.1105(20) 0.080 Uiso 1 d R .
C314 C -0.0261(13) 0.8370(18) 0.2111(22) 0.091(12) Uani 1 d . .
C315 C -0.0174(17) 0.8017(24) 0.2725(28) 0.149(24) Uani 1 d . .
H31C H -0.0185(17) 0.8400(24) 0.3143(28) 0.080 Uiso 1 d R .
C316 C 0.0094(13) 0.7165(16) 0.2861(14) 0.089(9) Uani 1 d . .
H31D H 0.0474(13) 0.7201(16) 0.3088(14) 0.080 Uiso 1 d R .
C321 C -0.0224(9) 0.4874(12) 0.2302(14) 0.054(5) Uani 1 d . .
C322 C -0.0825(12) 0.5293(19) 0.2246(20) 0.090(12) Uani 1 d . .
H32B H -0.0856(12) 0.5742(19) 0.2610(20) 0.080 Uiso 1 d R .
C323 C -0.1292(13) 0.4705(23) 0.2352(21) 0.111(11) Uani 1 d . .
H32C H -0.1684(13) 0.4921(23) 0.2413(21) 0.080 Uiso 1 d R .
C324 C -0.1210(13) 0.3802(21) 0.2369(18) 0.091(9) Uani 1 d . .
H32D H -0.1544(13) 0.3430(21) 0.2304(18) 0.080 Uiso 1 d R .
C325 C -0.0693(12) 0.3525(19) 0.2377(16) 0.093(8) Uani 1 d . .
H32E H -0.0664(12) 0.2913(19) 0.2463(16) 0.080 Uiso 1 d R .
C326 C -0.0221(11) 0.3975(13) 0.2357(17) 0.078(7) Uani 1 d . .
H32F H 0.0156(11) 0.3698(13) 0.2377(17) 0.080 Uiso 1 d R .
C411 C 0.1649(9) 0.4874(12) 0.4243(11) 0.048(5) Uani 1 d . .
C412 C 0.2167(12) 0.4509(19) 0.4312(13) 0.074(7) Uani 1 d . .
H41A H 0.2338(12) 0.4163(19) 0.3927(13) 0.080 Uiso 1 d R .
C413 C 0.2515(20) 0.4760(27) 0.4929(24) 0.129(14) Uiso 1 d . .
H41B H 0.2896(20) 0.4506(27) 0.4998(24) 0.080 Uiso 1 d R .
C414 C 0.2252(16) 0.5230(20) 0.5519(22) 0.115(10) Uiso 1 d . .
H41C H 0.2462(16) 0.5321(20) 0.5972(22) 0.080 Uiso 1 d R .
C415 C 0.1725(17) 0.5507(27) 0.5410(23) 0.135(13) Uiso 1 d . .
H41D H 0.1554(17) 0.5853(27) 0.5795(23) 0.080 Uiso 1 d R .
C416 C 0.1404(14) 0.5459(16) 0.4788(11) 0.082(9) Uani 1 d . .
H41E H 0.1023(14) 0.5713(16) 0.4719(11) 0.080 Uiso 1 d R .
C421 C 0.0896(10) 0.3630(14) 0.3601(13) 0.058(6) Uani 1 d . .
C422 C 0.0434(11) 0.3617(16) 0.4125(13) 0.085(8) Uani 1 d . .
H42A H 0.0336(11) 0.4150(16) 0.4368(13) 0.080 Uiso 1 d R .
C423 C 0.0157(13) 0.2822(20) 0.4330(22) 0.124(13) Uani 1 d . .
H42B H -0.0107(13) 0.2823(20) 0.4743(22) 0.080 Uiso 1 d R .
C424 C 0.0256(20) 0.2062(19) 0.3957(15) 0.102(14) Uani 1 d . .
H42C H -0.0091(20) 0.1938(19) 0.3674(15) 0.080 Uiso 1 d R .
C425 C 0.0773(12) 0.2124(16) 0.3465(17) 0.097(10) Uani 1 d . .
H42E H 0.0922(12) 0.1593(16) 0.3264(17) 0.080 Uiso 1 d R .
C426 C 0.1042(10) 0.2892(13) 0.3233(14) 0.067(6) Uani 1 d . .
H42F H 0.1336(10) 0.2922(13) 0.2854(14) 0.080 Uiso 1 d R .

loop_
_atom_type_symbol
_atom_type_description
_atom_type_scat_dispersion_real
_atom_type_scat_dispersion_imag
_atom_type_scat_source
C C 0.0033 0.0016 'International Tables Vol C Tables 4.2.6.8 and 6.1.1.4'
H H 0.0000 0.0000 'International Tables Vol C Tables 4.2.6.8 and 6.1.1.4'
N N 0.0061 0.0033 'International Tables Vol C Tables 4.2.6.8 and 6.1.1.4'
P P 0.1023 0.0942 'International Tables Vol C Tables 4.2.6.8 and 6.1.1.4'
Cl Cl 0.1484 0.1585 'International Tables Vol C Tables 4.2.6.8 and 6.1.1.4'
Re Re -1.0185 7.2310 'International Tables Vol C Tables 4.2.6.8 and 6.1.1.4'

loop_
_geom_angle_atom_site_label_1
_geom_angle_atom_site_label_2
_geom_angle_atom_site_label_3
_geom_angle
_geom_angle_site_symmetry_1
_geom_angle_site_symmetry_3
_geom_angle_publ_flag
C20 Re1 N1 171.3(8) . . ?
C20 Re1 Re2 94.3(6) . . ?
N1 Re1 Re2 94.2(4) . . ?
C20 Re1 P3 95.4(6) . . ?
N1 Re1 P3 85.7(4) . . ?
Re2 Re1 P3 94.61(14) . . ?
C20 Re1 P1 87.0(6) . . ?
N1 Re1 P1 90.3(4) . . ?
Re2 Re1 P1 96.50(14) . . ?
P3 Re1 P1 168.4(2) . . ?
C20 Re1 Cl1 84.1(6) . . ?
N1 Re1 Cl1 87.4(5) . . ?
Re2 Re1 Cl1 177.95(14) . . ?
P3 Re1 Cl1 84.3(2) . . ?
P1 Re1 Cl1 84.7(2) . . ?
Re1 Re2 Cl2 107.4(2) . . ?
Re1 Re2 Cl3 109.48(15) . . ?
Cl2 Re2 Cl3 143.1(2) . . ?
Re1 Re2 P4 98.70(13) . . ?
Cl2 Re2 P4 81.8(2) . . ?
Cl3 Re2 P4 94.1(2) . . ?
Re1 Re2 P2 96.23(13) . . ?
Cl2 Re2 P2 91.1(2) . . ?
Cl3 Re2 P2 83.5(2) . . ?
P4 Re2 P2 164.8(2) . . ?
C111 P1 C121 100.4(12) . . ?
C111 P1 C1B 107.6(11) . . ?
C121 P1 C1B 102.0(11) . . ?
C111 P1 Re1 120.0(10) . . ?
C121 P1 Re1 117.0(7) . . ?
C1B P1 Re1 108.1(7) . . ?
C211 P2 C1B 105.1(9) . . ?
C211 P2 C221 103.5(9) . . ?
C1B P2 C221 108.9(12) . . ?
C211 P2 Re2 109.4(7) . . ?
C1B P2 Re2 102.3(6) . . ?
C221 P2 Re2 126.0(9) . . ?
C321 P3 C311 103.8(10) . . ?
C321 P3 C2B 103.0(11) . . ?
C311 P3 C2B 101.5(11) . . ?
C321 P3 Re1 118.2(7) . . ?
C311 P3 Re1 116.2(7) . . ?
C2B P3 Re1 112.0(7) . . ?
C411 P4 C2B 107.4(9) . . ?
C411 P4 C421 101.9(10) . . ?
C2B P4 C421 105.7(10) . . ?
C411 P4 Re2 107.7(7) . . ?
C2B P4 Re2 104.0(7) . . ?
C421 P4 Re2 128.8(7) . . ?
C1 N1 Re1 172.9(16) . . ?
N1 C1 C2 177.7(24) . . ?
C1 C2 C3 118.9(24) . . ?
C1 C2 C4 124.2(21) . . ?
C3 C2 C4 116.4(21) . . ?
N2 C3 C2 174.2(35) . . ?
N3 C4 C2 175.3(80) . . ?
P2 C1B P1 108.8(10) . . ?
P3 C2B P4 108.7(9) . . ?
C20 N20 C21 172.9(22) . . ?
N20 C20 Re1 170.1(20) . . ?
N20 C21 C22 124.3(23) . . ?
N20 C21 C26 114.8(20) . . ?
C22 C21 C26 120.7(18) . . ?
C21 C22 C23 117.9(23) . . ?
C21 C22 C28 119.8(19) . . ?
C23 C22 C28 122.3(20) . . ?
C22 C23 C24 121.5(24) . . ?
C25 C24 C23 121.4(25) . . ?
C24 C25 C26 119.1(30) . . ?
C21 C26 C27 124.6(22) . . ?
C21 C26 C25 119.1(23) . . ?
C27 C26 C25 116.1(26) . . ?
C112 C111 C116 122.5(41) . . ?
C112 C111 P1 124.1(23) . . ?
C116 C111 P1 113.4(40) . . ?
C111 C112 C113 120.8(42) . . ?
C114 C113 C112 117.1(60) . . ?
C113 C114 C115 128.7(66) . . ?
C116 C115 C114 120.2(81) . . ?
C115 C116 C111 105.3(71) . . ?
C122 C121 C126 120.6(24) . . ?
C122 C121 P1 120.5(20) . . ?
C126 C121 P1 118.8(20) . . ?
C123 C122 C121 124.1(36) . . ?
C122 C123 C124 122.4(47) . . ?
C123 C124 C125 121.8(38) . . ?
C126 C125 C124 112.6(39) . . ?
C125 C126 C121 115.7(33) . . ?
C216 C211 C212 117.9(25) . . ?
C216 C211 P2 118.7(22) . . ?
C212 C211 P2 123.3(17) . . ?
C213 C212 C211 112.2(29) . . ?
C214 C213 C212 123.9(39) . . ?
C213 C214 C215 138.4(42) . . ?
C214 C215 C216 91.3(33) . . ?
C211 C216 C215 135.6(31) . . ?
C222 C221 C226 123.8(31) . . ?
C222 C221 P2 115.2(28) . . ?
C226 C221 P2 118.9(27) . . ?
C223 C222 C221 101.6(41) . . ?
C222 C223 C224 134.7(77) . . ?
C223 C224 C225 120.5(64) . . ?
C226 C225 C224 118.1(35) . . ?
C225 C226 C221 116.9(37) . . ?
C316 C311 C312 116.5(21) . . ?
C316 C311 P3 122.8(20) . . ?
C312 C311 P3 120.6(21) . . ?
C313 C312 C311 117.8(33) . . ?
C312 C313 C314 129.6(35) . . ?
C315 C314 C313 111.0(28) . . ?
C314 C315 C316 127.1(36) . . ?
C311 C316 C315 115.9(27) . . ?
C326 C321 C322 115.7(21) . . ?
C326 C321 P3 123.7(17) . . ?
C322 C321 P3 120.5(16) . . ?
C323 C322 C321 113.4(29) . . ?
C324 C323 C322 122.7(30) . . ?
C323 C324 C325 117.6(28) . . ?
C326 C325 C324 127.2(30) . . ?
C325 C326 C321 122.6(24) . . ?
C412 C411 C416 123.4(22) . . ?
C412 C411 P4 115.8(17) . . ?
C416 C411 P4 120.7(16) . . ?
C411 C412 C413 117.2(30) . . ?
C412 C413 C414 119.5(39) . . ?
C415 C414 C413 116.5(41) . . ?
C414 C415 C416 128.1(41) . . ?
C415 C416 C411 113.2(29) . . ?
C422 C421 C426 119.8(21) . . ?
C422 C421 P4 119.5(17) . . ?
C426 C421 P4 120.6(17) . . ?
C421 C422 C423 121.0(23) . . ?
C424 C423 C422 122.3(28) . . ?
C423 C424 C425 111.7(30) . . ?
C426 C425 C424 125.8(23) . . ?
C425 C426 C421 117.2(21) . . ?

loop_
_geom_bond_atom_site_label_1
_geom_bond_atom_site_label_2
_geom_bond_distance
_geom_bond_site_symmetry_2
_geom_bond_publ_flag
Re1 C20 2.04(2) . ?
Re1 N1 2.092(13) . ?
Re1 Re2 2.2758(11) . ?
Re1 P3 2.477(6) . ?
Re1 P1 2.487(6) . ?
Re1 Cl1 2.544(6) . ?
Re2 Cl2 2.358(5) . ?
Re2 Cl3 2.366(4) . ?
Re2 P4 2.424(5) . ?
Re2 P2 2.437(5) . ?
P1 C111 1.82(3) . ?
P1 C121 1.81(2) . ?
P1 C1B 1.85(2) . ?
P2 C211 1.81(2) . ?
P2 C1B 1.85(2) . ?
P2 C221 1.80(2) . ?
P3 C321 1.80(2) . ?
P3 C311 1.83(2) . ?
P3 C2B 1.86(2) . ?
P4 C411 1.81(2) . ?
P4 C2B 1.87(2) . ?
P4 C421 1.82(2) . ?
N1 C1 1.14(2) . ?
N2 C3 1.09(3) . ?
N3 C4 1.05(7) . ?
C1 C2 1.41(3) . ?
C2 C3 1.43(3) . ?
C2 C4 1.47(7) . ?
N20 C20 1.16(2) . ?
N20 C21 1.34(2) . ?
C21 C22 1.38(3) . ?
C21 C26 1.45(3) . ?
C22 C23 1.40(3) . ?
C22 C28 1.50(3) . ?
C23 C24 1.45(4) . ?
C24 C25 1.31(4) . ?
C25 C26 1.46(3) . ?
C26 C27 1.46(3) . ?
C111 C112 1.39(5) . ?
C111 C116 1.50(7) . ?
C112 C113 1.41(5) . ?
C113 C114 1.17(8) . ?
C114 C115 1.34(13) . ?
C115 C116 1.53(9) . ?
C121 C122 1.38(3) . ?
C121 C126 1.40(4) . ?
C122 C123 1.32(4) . ?
C123 C124 1.18(8) . ?
C124 C125 1.60(8) . ?
C125 C126 1.47(5) . ?
C211 C216 1.34(3) . ?
C211 C212 1.46(3) . ?
C212 C213 1.44(4) . ?
C213 C214 1.31(5) . ?
C214 C215 1.49(5) . ?
C215 C216 1.68(4) . ?
C221 C222 1.45(4) . ?
C221 C226 1.35(4) . ?
C222 C223 1.86(7) . ?
C223 C224 0.92(7) . ?
C224 C225 1.39(4) . ?
C225 C226 1.60(5) . ?
C311 C316 1.36(3) . ?
C311 C312 1.40(4) . ?
C312 C313 1.34(3) . ?
C313 C314 1.32(4) . ?
C314 C315 1.25(6) . ?
C315 C316 1.47(4) . ?
C321 C326 1.39(3) . ?
C321 C322 1.52(3) . ?
C322 C323 1.41(4) . ?
C323 C324 1.41(4) . ?
C324 C325 1.25(3) . ?
C325 C326 1.28(3) . ?
C411 C412 1.31(3) . ?
C411 C416 1.45(3) . ?
C412 C413 1.42(5) . ?
C413 C414 1.42(6) . ?
C414 C415 1.29(5) . ?
C415 C416 1.35(4) . ?
C421 C422 1.42(3) . ?
C421 C426 1.36(3) . ?
C422 C423 1.43(3) . ?
C423 C424 1.37(4) . ?
C424 C425 1.48(4) . ?
C425 C426 1.40(3) . ?
